data_2101042
loop_
_publ_author_name
'Dastidar, P.'
'Guru Row, T. N.'
'Venkatesan, K.'

_publ_section_title
;
 Structural studies of `push--pull' butadienes
;
_journal_issue 5
_journal_name_full 'Acta Crystallographica Section B'
_journal_page_first 900
_journal_page_last 905
_journal_paper_doi 10.1107/S0108768193002265
_journal_volume 49
_journal_year 1993
_chemical_formula_moiety 'C14 H12 N2 S2'
_chemical_formula_sum 'C14 H12 N2 S2'
_chemical_formula_weight 272.38
_space_group_IT_number 2
_space_group_name_Hall '-P 1'
_space_group_name_H-M_alt 'P -1'
_symmetry_cell_setting triclinic
_symmetry_space_group_name_Hall '-P 1'
_symmetry_space_group_name_H-M 'P -1'
_cell_angle_alpha 106.770(10)
_cell_angle_beta 93.140(10)
_cell_angle_gamma 109.610(10)
_cell_formula_units_Z 2
_cell_length_a 8.8330(10)
_cell_length_b 9.419(2)
_cell_length_c 9.5200(10)
_cell_volume 704.2(2)
_diffrn_radiation_type Cu
_diffrn_radiation_wavelength 1.5418
_exptl_absorpt_coefficient_mu 3.229
_exptl_crystal_density_diffrn 1.28
_exptl_crystal_F_000 284
_cod_data_source_file li0144.cif
_cod_data_source_block li0144b
_cod_database_code 2101042

loop_
_space_group_symop_id
_space_group_symop_operation_xyz
1 x,y,z
2 -x,-y,-z

loop_
_atom_site_label
_atom_site_fract_x
_atom_site_fract_y
_atom_site_fract_z
_atom_site_U_iso_or_equiv
C1 -.1582(4) .3281(4) .5546(4) .0600(14)
C2 -.0608(3) .2896(3) .4436(3) .0494(12)
C3 .0828(3) .2725(3) .4812(3) .0461(11)
C4 .1439(4) .3089(4) .6341(4) .0543(14)
C5 .2548(4) .2610(4) .6933(3) .0533(12)
C6 .2018(8) .4326(7) .9672(5) .094(3)
C7 .4572(6) .0903(7) .7180(5) .079(2)
C8 .1706(3) .2204(4) .3609(3) .0475(12)
C9 .3251(4) .3243(5) .3593(4) .0627(16)
C10 .4116(5) .2746(7) .2492(5) .082(3)
C11 .3461(7) .1272(8) .1463(5) .089(3)
C12 .1918(8) .0274(7) .1448(4) .091(3)
C13 .1023(5) .0746(4) .2531(4) .0684(17)
C14 -.1240(4) .2751(4) .2968(4) .0582(14)
N1 -.2328(4) .3594(4) .6449(4) .0810(16)
N2 -.1777(5) .2645(5) .1817(4) .0810(17)
S1 .31450(10) .31570(10) .88460(10) .0756(6)
S2 .33800(10) .13140(10) .58720(10) .0706(5)
H4 .093(4) .375(4) .702(4) ?
H6A .261(7) .471(8) 1.064(8) ?
H6B .242(8) .552(10) .946(9) ?
H6C .096(4) .373(4) .938(4) ?
H7A .492(6) .004(6) .663(5) ?
H7B .372(6) .038(6) .775(6) ?
H7C .544(5) .196(5) .768(5) ?
H9 .374(6) .426(6) .447(6) ?
H10 .5290 .3492 .2441 ?
H11 .412(6) .099(6) .075(6) ?
H12 .136(7) -.081(8) .088(7) ?
H13 -.009(6) .000(6) .266(6) ?

loop_
_geom_angle_atom_site_label_1
_geom_angle_atom_site_label_2
_geom_angle_atom_site_label_3
_geom_angle
C2 C1 N1 178.5(4)
C1 C2 C14 114.8(2)
C1 C2 C3 120.9(2)
C3 C2 C14 124.2(2)
C2 C3 C8 118.4(2)
C2 C3 C4 119.2(2)
C4 C3 C8 122.3(2)
C3 C4 C5 128.1(3)
C4 C5 S2 123.5(2)
C4 C5 S1 122.0(2)
S1 C5 S2 114.20(10)
C3 C8 C9 118.2(2)
C9 C8 C13 120.5(3)
C3 C8 C13 121.2(3)
C8 C9 C10 118.8(3)
C9 C10 C11 120.3(5)
C10 C11 C12 120.6(4)
C11 C12 C13 120.0(4)
C8 C13 C12 119.4(4)
C2 C14 N2 178.1(4)
C5 S1 C6 105.6(2)
C5 S2 C7 105.80(10)

loop_
_geom_bond_atom_site_label_1
_geom_bond_atom_site_label_2
_geom_bond_distance
C1 C2 1.440(4)
C1 N1 1.142(5)
C2 C3 1.372(4)
C2 C14 1.427(4)
C3 C4 1.424(4)
C3 C8 1.477(4)
C4 C5 1.365(5)
C5 S1 1.741(2)
C5 S2 1.738(3)
C6 S1 1.773(7)
C7 S2 1.793(6)
C8 C9 1.391(4)
C8 C13 1.366(4)
C9 C10 1.395(6)
C10 C11 1.354(7)
C11 C12 1.368(8)
C12 C13 1.395(7)
C14 N2 1.133(5)
C4 H4 1.00(4)
C6 H6A .94(7)
C6 H6B 1.14(9)
C6 H6C .89(3)
C7 H7A .98(6)
C7 H7B 1.03(6)
C7 H7C .99(4)
C9 H9 1.01(4)
C10 H10 1.052(4)
C11 H11 .95(6)
C12 H12 .95(6)
C13 H13 1.04(5)
